data_2236342
loop_
_publ_author_name
'Shirvan, Sadif A.'
'Haydari Dezfuli, Sara'

_publ_section_title
;
 Trichlorido(4,4'-dimethyl-2,2'-bipyridine-\k^2^<i>N</i>,<i>N</i>')(methanol-\k<i>O</i>)indium(III)
 methanol monosolvate
;
_journal_coeditor_code HY2578
_journal_issue 9
_journal_name_full 'Acta Crystallographica Section E'
_journal_page_first m1189
_journal_page_last m1190
_journal_paper_doi 10.1107/S1600536812035490
_journal_volume 68
_journal_year 2012
_chemical_formula_iupac '[In Cl3 (C12 H12 N2) (C H4 O)], C H4 O'
_chemical_formula_moiety 'C13 H16 Cl3 In N2 O, C H4 O'
_chemical_formula_sum 'C14 H20 Cl3 In N2 O2'
_chemical_formula_weight 469.49
_chemical_name_systematic
;
Trichlorido(4,4'-dimethyl-2,2'-bipyridine-\k^2^<i>N</i>,<i>N</i>')(methanol-
\k<i>O</i>)indium(III) methanol monosolvate
;
_space_group_IT_number 14
_symmetry_cell_setting monoclinic
_symmetry_space_group_name_Hall '-P 2ybc'
_symmetry_space_group_name_H-M 'P 1 21/c 1'
_atom_sites_solution_hydrogens geom
_atom_sites_solution_primary direct
_atom_sites_solution_secondary difmap
_audit_creation_method SHELXL-97
_cell_angle_alpha 90.00
_cell_angle_beta 91.981(4)
_cell_angle_gamma 90.00
_cell_formula_units_Z 4
_cell_length_a 12.0318(6)
_cell_length_b 10.3751(4)
_cell_length_c 15.2626(7)
_cell_measurement_reflns_used 11231
_cell_measurement_temperature 298(2)
_cell_measurement_theta_max 26.00
_cell_measurement_theta_min 1.69
_cell_volume 1904.11(15)
_computing_cell_refinement 'SAINT (Bruker, 2007)'
_computing_data_collection 'APEX2 (Bruker, 2007)'
_computing_data_reduction 'SAINT (Bruker, 2007)'
_computing_molecular_graphics 'ORTEP-3 (Farrugia, 1997) and Mercury (Macrae <i>et al.</i>, 2006)'
_computing_publication_material 'SHELXTL (Sheldrick, 2008)'
_computing_structure_refinement 'SHELXL97 (Sheldrick, 2008)'
_computing_structure_solution 'SHELXS97 (Sheldrick, 2008)'
_diffrn_ambient_temperature 298(2)
_diffrn_measured_fraction_theta_full 0.999
_diffrn_measured_fraction_theta_max 0.999
_diffrn_measurement_device_type 'Bruker APEXII CCD'
_diffrn_measurement_method '\f and \w scans'
_diffrn_radiation_monochromator graphite
_diffrn_radiation_source 'fine-focus sealed tube'
_diffrn_radiation_type MoK\a
_diffrn_radiation_wavelength 0.71073
_diffrn_reflns_av_R_equivalents 0.0637
_diffrn_reflns_av_sigmaI/netI 0.0431
_diffrn_reflns_limit_h_max 14
_diffrn_reflns_limit_h_min -14
_diffrn_reflns_limit_k_max 12
_diffrn_reflns_limit_k_min -12
_diffrn_reflns_limit_l_max 18
_diffrn_reflns_limit_l_min -18
_diffrn_reflns_number 11231
_diffrn_reflns_theta_full 26.00
_diffrn_reflns_theta_max 26.00
_diffrn_reflns_theta_min 1.69
_exptl_absorpt_coefficient_mu 1.668
_exptl_absorpt_correction_T_max 0.6987
_exptl_absorpt_correction_T_min 0.6211
_exptl_absorpt_correction_type multi-scan
_exptl_absorpt_process_details '(SADABS; Bruker, 2001)'
_exptl_crystal_colour Colorless
_exptl_crystal_density_diffrn 1.638
_exptl_crystal_density_method 'not measured'
_exptl_crystal_description Block
_exptl_crystal_F_000 936
_exptl_crystal_size_max 0.30
_exptl_crystal_size_mid 0.25
_exptl_crystal_size_min 0.23
_refine_diff_density_max 1.428
_refine_diff_density_min -0.761
_refine_ls_extinction_method none
_refine_ls_goodness_of_fit_ref 1.050
_refine_ls_hydrogen_treatment mixed
_refine_ls_matrix_type full
_refine_ls_number_parameters 205
_refine_ls_number_reflns 3747
_refine_ls_number_restraints 0
_refine_ls_restrained_S_all 1.050
_refine_ls_R_factor_all 0.0475
_refine_ls_R_factor_gt 0.0395
_refine_ls_shift/su_max 0.009
_refine_ls_shift/su_mean 0.001
_refine_ls_structure_factor_coef Fsqd
_refine_ls_weighting_details 'calc w=1/[\s^2^(Fo^2^)+(0.0645P)^2^+0.0290P] where P=(Fo^2^+2Fc^2^)/3'
_refine_ls_weighting_scheme calc
_refine_ls_wR_factor_gt 0.0987
_refine_ls_wR_factor_ref 0.1020
_reflns_number_gt 3200
_reflns_number_total 3747
_reflns_threshold_expression >2\s(I)
_cod_data_source_file hy2578.cif
_cod_data_source_block I
_cod_original_sg_symbol_H-M 'P 21/c'
_cod_original_formula_sum 'C14 H20 Cl3 In1 N2 O2'
_cod_database_code 2236342
_cod_database_fobs_code 2236342

loop_
_symmetry_equiv_pos_site_id
_symmetry_equiv_pos_as_xyz
1 x,y,z
2 -x,1/2+y,1/2-z
3 -x,-y,-z
4 x,1/2-y,1/2+z

loop_
_atom_site_type_symbol
_atom_site_label
_atom_site_fract_x
_atom_site_fract_y
_atom_site_fract_z
_atom_site_U_iso_or_equiv
_atom_site_adp_type
_atom_site_calc_flag
_atom_site_refinement_flags
_atom_site_occupancy
_atom_site_symmetry_multiplicity
In In1 0.760984(19) 0.07129(2) 0.223229(16) 0.03869(11) Uani d . 1 1
C C1 0.5479(3) -0.0469(4) 0.3156(3) 0.0454(9) Uani d . 1 1
H H1 0.5727 -0.1222 0.2897 0.054 Uiso calc R 1 1
C C2 0.4532(3) -0.0517(4) 0.3638(3) 0.0484(9) Uani d . 1 1
H H2 0.4158 -0.1293 0.3705 0.058 Uiso calc R 1 1
C C3 0.4143(3) 0.0591(4) 0.4021(3) 0.0459(9) Uani d . 1 1
C C4 0.3089(4) 0.0606(5) 0.4526(3) 0.0641(12) Uani d . 1 1
H H4A 0.2564 0.1185 0.4248 0.077 Uiso calc R 1 1
H H4B 0.3253 0.0889 0.5115 0.077 Uiso calc R 1 1
H H4C 0.2779 -0.0246 0.4537 0.077 Uiso calc R 1 1
C C5 0.4753(3) 0.1719(4) 0.3912(2) 0.0440(8) Uani d . 1 1
H H5 0.4517 0.2485 0.4162 0.053 Uiso calc R 1 1
C C6 0.5711(3) 0.1703(3) 0.3433(2) 0.0350(7) Uani d . 1 1
C C7 0.6408(3) 0.2864(3) 0.3311(2) 0.0344(7) Uani d . 1 1
C C8 0.6183(3) 0.4038(3) 0.3701(2) 0.0407(8) Uani d . 1 1
H H8 0.5564 0.4125 0.4044 0.049 Uiso calc R 1 1
C C9 0.6881(3) 0.5084(3) 0.3578(2) 0.0456(8) Uani d . 1 1
C C10 0.6694(4) 0.6323(4) 0.4057(3) 0.0684(13) Uani d . 1 1
H H10A 0.6741 0.6169 0.4678 0.082 Uiso calc R 1 1
H H10B 0.5971 0.6656 0.3897 0.082 Uiso calc R 1 1
H H10C 0.7252 0.6938 0.3904 0.082 Uiso calc R 1 1
C C11 0.7760(3) 0.4922(4) 0.3035(3) 0.0518(9) Uani d . 1 1
H H11 0.8233 0.5608 0.2925 0.062 Uiso calc R 1 1
C C12 0.7935(3) 0.3735(4) 0.2654(3) 0.0494(9) Uani d . 1 1
H H12 0.8525 0.3642 0.2281 0.059 Uiso calc R 1 1
C C13 0.9285(5) -0.0471(6) 0.3806(5) 0.094(2) Uani d . 1 1
H H13A 0.9916 -0.0296 0.3457 0.113 Uiso calc R 1 1
H H13B 0.9018 -0.1327 0.3684 0.113 Uiso calc R 1 1
H H13C 0.9500 -0.0404 0.4416 0.113 Uiso calc R 1 1
C C14 0.9904(6) 0.3073(8) 0.4407(5) 0.121(3) Uani d . 1 1
H H14A 0.9729 0.3965 0.4312 0.182 Uiso calc R 1 1
H H14B 1.0182 0.2709 0.3880 0.182 Uiso calc R 1 1
H H14C 1.0459 0.2998 0.4871 0.182 Uiso calc R 1 1
N N1 0.6052(2) 0.0611(3) 0.3047(2) 0.0380(6) Uani d . 1 1
N N2 0.7290(2) 0.2717(3) 0.28000(18) 0.0381(6) Uani d . 1 1
O O1 0.8436(3) 0.0429(3) 0.3603(2) 0.0572(8) Uani d . 1 1
H H1B 0.844(5) 0.109(6) 0.393(4) 0.083(18) Uiso d . 1 1
O O2 0.8937(4) 0.2405(5) 0.4641(3) 0.1071(15) Uani d . 1 1
H H2B 0.8716 0.2694 0.5104 0.161 Uiso calc R 1 1
Cl Cl1 0.65354(13) 0.12400(14) 0.08916(7) 0.0776(4) Uani d . 1 1
Cl Cl2 0.76643(9) -0.15957(10) 0.20171(9) 0.0639(3) Uani d . 1 1
Cl Cl3 0.94145(10) 0.13256(13) 0.17180(10) 0.0777(4) Uani d . 1 1

loop_
_atom_site_aniso_label
_atom_site_aniso_U_11
_atom_site_aniso_U_22
_atom_site_aniso_U_33
_atom_site_aniso_U_12
_atom_site_aniso_U_13
_atom_site_aniso_U_23
In1 0.04584(16) 0.03230(16) 0.03823(16) 0.00351(10) 0.00593(10) -0.00244(10)
C1 0.055(2) 0.0314(18) 0.050(2) -0.0074(15) -0.0027(17) -0.0017(15)
C2 0.053(2) 0.043(2) 0.049(2) -0.0145(16) 0.0001(17) 0.0010(17)
C3 0.0499(19) 0.050(2) 0.0383(19) -0.0082(16) 0.0037(15) 0.0011(16)
C4 0.065(3) 0.066(3) 0.063(3) -0.015(2) 0.019(2) -0.001(2)
C5 0.0528(19) 0.0374(19) 0.0423(19) -0.0021(15) 0.0097(15) -0.0041(16)
C6 0.0446(16) 0.0293(16) 0.0310(16) -0.0010(13) -0.0014(13) 0.0003(13)
C7 0.0441(16) 0.0294(16) 0.0296(15) -0.0001(13) 0.0005(12) 0.0001(13)
C8 0.0510(18) 0.0347(18) 0.0368(18) -0.0004(15) 0.0062(15) -0.0010(15)
C9 0.062(2) 0.0288(18) 0.046(2) -0.0016(16) -0.0024(17) 0.0004(16)
C10 0.094(3) 0.034(2) 0.079(3) -0.007(2) 0.010(3) -0.010(2)
C11 0.055(2) 0.033(2) 0.068(3) -0.0083(17) 0.0037(19) 0.0033(19)
C12 0.0480(19) 0.040(2) 0.061(2) -0.0027(16) 0.0139(18) 0.0007(18)
C13 0.095(4) 0.090(4) 0.095(4) 0.046(3) -0.033(3) -0.009(3)
C14 0.106(5) 0.128(7) 0.128(6) -0.039(5) -0.015(4) 0.048(5)
N1 0.0435(14) 0.0322(15) 0.0381(15) -0.0012(11) -0.0018(12) -0.0026(12)
N2 0.0452(15) 0.0282(15) 0.0411(15) -0.0007(11) 0.0057(12) -0.0019(12)
O1 0.0683(18) 0.0521(17) 0.0504(17) 0.0180(14) -0.0104(14) -0.0038(14)
O2 0.144(4) 0.099(3) 0.078(3) -0.015(3) 0.008(3) -0.027(3)
Cl1 0.1109(9) 0.0774(8) 0.0431(6) 0.0324(7) -0.0173(6) -0.0093(6)
Cl2 0.0772(7) 0.0346(5) 0.0808(7) 0.0035(4) 0.0164(6) -0.0134(5)
Cl3 0.0636(6) 0.0626(7) 0.1095(10) -0.0022(5) 0.0415(7) -0.0084(7)

loop_
_atom_type_symbol
_atom_type_description
_atom_type_scat_dispersion_real
_atom_type_scat_dispersion_imag
_atom_type_scat_source
In In -0.7276 1.3100 'International Tables Vol C Tables 4.2.6.8 and 6.1.1.4'
C C 0.0033 0.0016 'International Tables Vol C Tables 4.2.6.8 and 6.1.1.4'
H H 0.0000 0.0000 'International Tables Vol C Tables 4.2.6.8 and 6.1.1.4'
N N 0.0061 0.0033 'International Tables Vol C Tables 4.2.6.8 and 6.1.1.4'
O O 0.0106 0.0060 'International Tables Vol C Tables 4.2.6.8 and 6.1.1.4'
S S 0.1246 0.1234 'International Tables Vol C Tables 4.2.6.8 and 6.1.1.4'
Cl Cl 0.1484 0.1585 'International Tables Vol C Tables 4.2.6.8 and 6.1.1.4'

loop_
_geom_angle_atom_site_label_1
_geom_angle_atom_site_label_2
_geom_angle_atom_site_label_3
_geom_angle
_geom_angle_publ_flag
Cl1 In1 Cl2 97.12(5) ?
Cl1 In1 Cl3 97.14(5) ?
Cl1 In1 O1 171.08(9) ?
Cl1 In1 N1 92.63(8) ?
Cl1 In1 N2 91.30(8) ?
Cl2 In1 Cl3 100.80(4) ?
Cl2 In1 O1 89.07(8) ?
Cl2 In1 N1 93.13(8) ?
Cl2 In1 N2 162.96(8) ?
Cl3 In1 O1 87.96(9) ?
Cl3 In1 N1 161.82(8) ?
Cl3 In1 N2 92.79(7) ?
O1 In1 N1 80.58(11) ?
O1 In1 N2 81.11(10) ?
N1 In1 N2 71.62(10) ?
In1 O1 C13 124.8(4) no
C13 O1 H1B 115(4) no
In1 O1 H1B 115(4) no
C14 O2 H2B 109.00 no
In1 N1 C1 123.1(3) no
In1 N1 C6 117.8(2) no
C1 N1 C6 119.2(3) no
C7 N2 C12 118.8(3) no
In1 N2 C7 117.9(2) no
In1 N2 C12 123.3(2) no
N1 C1 C2 122.6(4) no
C1 C2 C3 119.7(4) no
C2 C3 C4 122.0(4) no
C4 C3 C5 120.5(4) no
C2 C3 C5 117.5(4) no
C3 C5 C6 120.2(4) no
N1 C6 C7 116.5(3) no
N1 C6 C5 120.8(3) no
C5 C6 C7 122.7(3) no
N2 C7 C6 116.2(3) no
N2 C7 C8 121.2(3) no
C6 C7 C8 122.7(3) no
C7 C8 C9 120.0(3) no
C8 C9 C11 117.8(3) no
C8 C9 C10 120.2(3) no
C10 C9 C11 122.0(3) no
C9 C11 C12 119.6(4) no
N2 C12 C11 122.5(4) no
C2 C1 H1 119.00 no
N1 C1 H1 119.00 no
C3 C2 H2 120.00 no
C1 C2 H2 120.00 no
C3 C4 H4A 109.00 no
C3 C4 H4C 110.00 no
H4A C4 H4B 109.00 no
C3 C4 H4B 109.00 no
H4B C4 H4C 109.00 no
H4A C4 H4C 110.00 no
C3 C5 H5 120.00 no
C6 C5 H5 120.00 no
C9 C8 H8 120.00 no
C7 C8 H8 120.00 no
C9 C10 H10A 109.00 no
C9 C10 H10C 109.00 no
H10A C10 H10B 109.00 no
H10A C10 H10C 109.00 no
H10B C10 H10C 110.00 no
C9 C10 H10B 110.00 no
C12 C11 H11 120.00 no
C9 C11 H11 120.00 no
N2 C12 H12 119.00 no
C11 C12 H12 119.00 no
O1 C13 H13B 110.00 no
O1 C13 H13C 110.00 no
O1 C13 H13A 109.00 no
H13A C13 H13C 109.00 no
H13B C13 H13C 109.00 no
H13A C13 H13B 109.00 no
O2 C14 H14A 109.00 no
O2 C14 H14B 109.00 no
O2 C14 H14C 109.00 no
H14A C14 H14B 110.00 no
H14A C14 H14C 109.00 no
H14B C14 H14C 109.00 no

loop_
_geom_bond_atom_site_label_1
_geom_bond_atom_site_label_2
_geom_bond_distance
_geom_bond_publ_flag
In1 Cl1 2.4443(13) ?
In1 Cl2 2.4188(11) ?
In1 Cl3 2.4192(13) ?
In1 O1 2.304(3) ?
In1 N1 2.287(3) ?
In1 N2 2.290(3) ?
O1 C13 1.411(7) no
O1 H1B 0.85(6) no
O2 C14 1.411(9) no
O2 H2B 0.8200 no
N1 C1 1.329(5) no
N1 C6 1.348(4) no
N2 C7 1.347(4) no
N2 C12 1.334(5) no
C1 C2 1.378(6) no
C2 C3 1.379(6) no
C3 C4 1.507(6) no
C3 C5 1.394(6) no
C5 C6 1.386(5) no
C6 C7 1.483(5) no
C7 C8 1.387(4) no
C8 C9 1.389(5) no
C9 C10 1.500(5) no
C9 C11 1.376(5) no
C11 C12 1.381(6) no
C1 H1 0.9300 no
C2 H2 0.9300 no
C4 H4B 0.9600 no
C4 H4C 0.9600 no
C4 H4A 0.9600 no
C5 H5 0.9300 no
C8 H8 0.9300 no
C10 H10A 0.9600 no
C10 H10C 0.9600 no
C10 H10B 0.9600 no
C11 H11 0.9300 no
C12 H12 0.9300 no
C13 H13C 0.9600 no
C13 H13A 0.9600 no
C13 H13B 0.9600 no
C14 H14A 0.9600 no
C14 H14B 0.9600 no
C14 H14C 0.9600 no

loop_
_geom_contact_atom_site_label_1
_geom_contact_atom_site_label_2
_geom_contact_distance
_geom_contact_site_symmetry_2
_geom_contact_publ_flag
Cl1 Cl2 3.6456(18) . no
Cl1 Cl3 3.646(2) . no
Cl1 N1 3.423(3) . no
Cl1 N2 3.387(3) . no
Cl1 C8 3.368(3) 4_554 no
Cl2 O1 3.313(3) . no
Cl2 N1 3.419(3) . no
Cl2 C13 3.500(7) . no
Cl2 C5 3.639(4) 2_645 no
Cl2 Cl1 3.6456(18) . no
Cl2 C1 3.408(4) . no
Cl3 Cl1 3.646(2) . no
Cl3 C12 3.411(4) . no
Cl3 O1 3.281(3) . no
Cl3 N2 3.411(3) . no
Cl3 C14 3.650(8) 4_554 no
Cl3 O2 3.462(5) 4_554 no
Cl1 H10A 3.1300 4_554 no
Cl1 H2B 3.1300 4_554 no
Cl1 H8 3.0400 4_554 no
Cl1 H2 2.7700 2_655 no
Cl1 H10B 3.0700 2_645 no
Cl2 H14B 3.0600 2_745 no
Cl2 H13B 2.9900 . no
Cl2 H4A 3.0100 2_645 no
Cl2 H1 2.7600 . no
Cl3 H14A 3.1100 2_745 no
Cl3 H12 2.7800 . no
Cl3 H11 2.9600 2_745 no
Cl3 H2B 2.7700 4_554 no
O1 Cl2 3.313(3) . no
O1 Cl3 3.281(3) . no
O1 O2 2.648(6) . no
O1 N1 2.969(4) . no
O1 N2 2.987(4) . no
O2 Cl3 3.462(5) 4_555 no
O2 O1 2.648(6) . no
O2 C13 3.277(8) . no
O2 H1B 1.83(6) . no
N1 Cl2 3.419(3) . no
N1 O1 2.969(4) . no
N1 N2 2.678(4) . no
N1 Cl1 3.423(3) . no
N1 C7 2.408(4) . no
N2 N1 2.678(4) . no
N2 Cl1 3.387(3) . no
N2 Cl3 3.411(3) . no
N2 C6 2.403(4) . no
N2 O1 2.987(4) . no
N2 H1B 2.75(6) . no
C1 C7 3.579(5) 2_645 no
C1 C8 3.450(5) 2_645 no
C2 C7 3.566(5) 2_645 no
C2 C12 3.591(6) 2_645 no
C5 Cl2 3.639(4) 2_655 no
C7 C1 3.579(5) 2_655 no
C7 C2 3.566(5) 2_655 no
C8 C1 3.450(5) 2_655 no
C8 Cl1 3.368(3) 4_555 no
C12 C2 3.591(6) 2_655 no
C12 C14 3.578(9) . no
C13 O2 3.277(8) . no
C14 Cl3 3.650(8) 4_555 no
C14 C12 3.578(9) . no
C1 H4B 3.0300 3_656 no
C5 H8 2.6900 . no
C8 H5 2.6800 . no
C14 H1B 2.79(6) . no
H1 Cl2 2.7600 . no
H1B O2 1.83(6) . no
H1B C14 2.79(6) . no
H1B H2B 2.4600 . no
H2 H4C 2.3900 . no
H2 Cl1 2.7700 2_645 no
H2B H1B 2.4600 . no
H2B Cl1 3.1300 4_555 no
H2B Cl3 2.7700 4_555 no
H4A Cl2 3.0100 2_655 no
H4B C1 3.0300 3_656 no
H4C H2 2.3900 . no
H5 H8 2.1300 . no
H5 C8 2.6800 . no
H8 H5 2.1300 . no
H8 C5 2.6900 . no
H8 Cl1 3.0400 4_555 no
H10A Cl1 3.1300 4_555 no
H10B Cl1 3.0700 2_655 no
H10C H11 2.3800 . no
H11 Cl3 2.9600 2_755 no
H11 H10C 2.3800 . no
H12 H13A 2.4800 2_755 no
H12 Cl3 2.7800 . no
H13A H12 2.4800 2_745 no
H13B Cl2 2.9900 . no
H13C H13C 2.2800 3_756 no
H14A Cl3 3.1100 2_755 no
H14B Cl2 3.0600 2_755 no

loop_
_geom_hbond_atom_site_label_D
_geom_hbond_atom_site_label_H
_geom_hbond_atom_site_label_A
_geom_hbond_site_symmetry_A
_geom_hbond_distance_DH
_geom_hbond_distance_HA
_geom_hbond_distance_DA
_geom_hbond_angle_DHA
_geom_hbond_publ_flag
O1 H1B O2 . 0.85(6) 1.83(6) 2.648(6) 161(6) yes
O2 H2B Cl3 4_555 0.82 2.77 3.462(5) 143 yes
C1 H1 Cl2 . 0.93 2.76 3.408(4) 128 yes
C2 H2 Cl1 2_645 0.93 2.77 3.681(4) 167 yes
C12 H12 Cl3 . 0.93 2.78 3.411(4) 126 yes

loop_
_geom_torsion_atom_site_label_1
_geom_torsion_atom_site_label_2
_geom_torsion_atom_site_label_3
_geom_torsion_atom_site_label_4
_geom_torsion
_geom_torsion_publ_flag
Cl2 In1 O1 C13 38.9(4) no
Cl3 In1 O1 C13 -62.0(4) no
N1 In1 O1 C13 132.2(4) no
N2 In1 O1 C13 -155.1(4) no
Cl1 In1 N1 C1 90.5(3) no
Cl1 In1 N1 C6 -89.8(2) no
Cl2 In1 N1 C1 -6.8(3) no
Cl2 In1 N1 C6 173.0(2) no
O1 In1 N1 C1 -95.4(3) no
O1 In1 N1 C6 84.4(2) no
N2 In1 N1 C1 -179.0(3) no
N2 In1 N1 C6 0.7(2) no
Cl1 In1 N2 C7 92.9(2) no
Cl1 In1 N2 C12 -87.6(3) no
Cl3 In1 N2 C7 -169.9(2) no
Cl3 In1 N2 C12 9.7(3) no
O1 In1 N2 C7 -82.4(2) no
O1 In1 N2 C12 97.1(3) no
N1 In1 N2 C7 0.5(2) no
N1 In1 N2 C12 -179.9(3) no
In1 N1 C1 C2 -179.1(3) no
C6 N1 C1 C2 1.2(6) no
In1 N1 C6 C5 177.9(2) no
C1 N1 C6 C5 -2.4(5) no
In1 N1 C6 C7 -1.8(4) no
C1 N1 C6 C7 178.0(3) no
In1 N2 C12 C11 -176.9(3) no
C7 N2 C12 C11 2.7(6) no
In1 N2 C7 C8 177.9(2) no
In1 N2 C7 C6 -1.6(4) no
C12 N2 C7 C6 178.8(3) no
C12 N2 C7 C8 -1.7(5) no
N1 C1 C2 C3 0.6(7) no
C1 C2 C3 C5 -1.2(6) no
C1 C2 C3 C4 177.6(4) no
C2 C3 C5 C6 0.1(6) no
C4 C3 C5 C6 -178.8(4) no
C3 C5 C6 C7 -178.6(3) no
C3 C5 C6 N1 1.8(5) no
C5 C6 C7 N2 -177.4(3) no
C5 C6 C7 C8 3.1(5) no
N1 C6 C7 N2 2.3(4) no
N1 C6 C7 C8 -177.2(3) no
C6 C7 C8 C9 178.6(3) no
N2 C7 C8 C9 -0.9(5) no
C7 C8 C9 C11 2.6(5) no
C7 C8 C9 C10 -175.0(3) no
C8 C9 C11 C12 -1.7(6) no
C10 C9 C11 C12 175.9(4) no
C9 C11 C12 N2 -1.0(6) no
